data_1541225
loop_
_publ_author_name
'Meerschaut, A.'
'Lafond, A.'
'Hoistad, L.M.'
'Rouxel, J.'

_publ_section_title
;
 Structure determination and magnetic susceptibility of Gd2/3 Cr2 S4
;
_journal_name_full 'Journal of Solid State Chemistry'
_journal_page_first 276
_journal_page_last 282
_journal_volume 111
_journal_year 1994
_chemical_formula_sum 'Cr7.998 Gd2.666 S15.996'
_chemical_name_systematic '(Cr3 Gd S6)2.666'
_space_group_IT_number 62
_symmetry_space_group_name_Hall '-P 2ac 2n'
_symmetry_space_group_name_H-M 'P n m a'
_cell_angle_alpha 90
_cell_angle_beta 90
_cell_angle_gamma 90
_cell_formula_units_Z 1
_cell_length_a 10.909
_cell_length_b 3.5013
_cell_length_c 12.7736
_cell_volume 487.896
_citation_journal_id_ASTM JSSCBI
_cod_data_source_file Meerschaut_JSSCBI_1994_920.cif
_cod_data_source_block Cr7.998Gd2.666S15.996
_cod_original_cell_volume 487.8964
_cod_database_code 1541225

loop_
_symmetry_equiv_pos_as_xyz
x,y,z
-x+1/2,-y,z+1/2
x+1/2,-y+1/2,-z+1/2
-x,y+1/2,-z
-x,-y,-z
x-1/2,y,-z-1/2
-x-1/2,y-1/2,z-1/2
x,-y-1/2,z

loop_
_atom_site_label
_atom_site_type_symbol
_atom_site_fract_x
_atom_site_fract_y
_atom_site_fract_z
_atom_site_occupancy
_atom_site_U_iso_or_equiv
S2 S 0.38116 0.25 0.03033 1 0.0
S4 S 0.96663 0.25 0.71397 1 0.0
S3 S 0.09016 0.25 0.07136 1 0.0
S1 S 0.29983 0.25 0.34278 1 0.0
Gd1 Gd 0.23603 0.3003 0.67017 0.34 0.0
Cr1 Cr 0.05407 0.25 0.88695 1 0.0
Cr2 Cr 0.08554 0.25 0.40421 1 0.0
